data_4075640
loop_
_publ_author_name
'C\'ampora, Juan'
'Matas, Inmaculada'
'Palma, Pilar'
'Graiff, Claudia'
'Tiripicchio, Antonio'

_publ_section_title
;
 Fluoride Displacement by Lithium Reagents. An Improved Method for the
 Synthesis of Nickel Hydroxo, Alkoxo, and Amido Complexes
;
_journal_issue 12
_journal_name_full Organometallics
_journal_page_first 2827
_journal_paper_doi 10.1021/om0489709
_journal_volume 24
_journal_year 2005
_chemical_formula_sum 'C15 H36 Ni O P2'
_chemical_formula_weight 353.09
_chemical_name_systematic
;
 ?
;
_space_group_IT_number 2
_symmetry_cell_setting triclinic
_symmetry_space_group_name_Hall '-P 1'
_symmetry_space_group_name_H-M 'P -1'
_atom_sites_solution_hydrogens geom
_atom_sites_solution_primary direct
_atom_sites_solution_secondary difmap
_audit_creation_method SHELXL-97
_cell_angle_alpha 90.03(3)
_cell_angle_beta 108.20(5)
_cell_angle_gamma 101.82(4)
_cell_formula_units_Z 2
_cell_length_a 7.523(3)
_cell_length_b 18.015(5)
_cell_length_c 7.514(3)
_cell_measurement_reflns_used 25
_cell_measurement_temperature 173(2)
_cell_measurement_theta_max 37
_cell_measurement_theta_min 18
_cell_volume 944.6(7)
_computing_structure_refinement 'SHELXL-97 (Sheldrick, 1997)'
_diffrn_ambient_temperature 173(2)
_diffrn_measured_fraction_theta_full 0.999
_diffrn_measured_fraction_theta_max 0.999
_diffrn_measurement_device_type 'Enraf Nonius CAD 4'
_diffrn_measurement_method '\q/2\q scan'
_diffrn_radiation_monochromator graphite
_diffrn_radiation_source 'fine-focus sealed tube'
_diffrn_radiation_type CuK\a
_diffrn_radiation_wavelength 1.5418
_diffrn_reflns_av_R_equivalents 0.0000
_diffrn_reflns_av_sigmaI/netI 0.0398
_diffrn_reflns_limit_h_max 7
_diffrn_reflns_limit_h_min -8
_diffrn_reflns_limit_k_max 20
_diffrn_reflns_limit_k_min -20
_diffrn_reflns_limit_l_max 8
_diffrn_reflns_limit_l_min 0
_diffrn_reflns_number 2810
_diffrn_reflns_theta_full 60.00
_diffrn_reflns_theta_max 60.00
_diffrn_reflns_theta_min 5.03
_diffrn_standards_interval_count 100
_diffrn_standards_number 1
_exptl_absorpt_coefficient_mu 3.006
_exptl_absorpt_correction_T_max 0.8256
_exptl_absorpt_correction_T_min 0.3138
_exptl_absorpt_correction_type refdelf
_exptl_crystal_colour ?????
_exptl_crystal_density_diffrn 1.241
_exptl_crystal_density_method 'not measured'
_exptl_crystal_description prismatic
_exptl_crystal_F_000 384
_exptl_crystal_size_max 0.22
_exptl_crystal_size_mid 0.18
_exptl_crystal_size_min 0.15
_refine_diff_density_max 0.834
_refine_diff_density_min -0.773
_refine_diff_density_rms 0.105
_refine_ls_extinction_method none
_refine_ls_goodness_of_fit_ref 1.037
_refine_ls_hydrogen_treatment mixed
_refine_ls_matrix_type full
_refine_ls_number_parameters 176
_refine_ls_number_reflns 2810
_refine_ls_number_restraints 0
_refine_ls_restrained_S_all 1.037
_refine_ls_R_factor_all 0.0777
_refine_ls_R_factor_gt 0.0595
_refine_ls_shift/su_max 0.002
_refine_ls_shift/su_mean 0.000
_refine_ls_structure_factor_coef Fsqd
_refine_ls_weighting_details 'calc w=1/[\s^2^(Fo^2^)+(0.1169P)^2^+0.4452P] where P=(Fo^2^+2Fc^2^)/3'
_refine_ls_weighting_scheme calc
_refine_ls_wR_factor_gt 0.1582
_refine_ls_wR_factor_ref 0.1725
_reflns_number_gt 2192
_reflns_number_total 2810
_reflns_threshold_expression >2sigma(I)
_cod_data_source_file om0489709si20041230_064710.cif
_cod_data_source_block compound_2
_cod_original_cell_volume 944.6(6)
_cod_original_sg_symbol_H-M P-1
_cod_database_code 4075640

loop_
_symmetry_equiv_pos_as_xyz
'x, y, z'
'-x, -y, -z'

loop_
_atom_site_label
_atom_site_type_symbol
_atom_site_fract_x
_atom_site_fract_y
_atom_site_fract_z
_atom_site_U_iso_or_equiv
_atom_site_adp_type
_atom_site_occupancy
_atom_site_symmetry_multiplicity
_atom_site_calc_flag
_atom_site_refinement_flags
Ni1 Ni 0.19267(11) 0.22818(4) 0.49141(10) 0.0274(3) Uani 1 1 d .
P1 P 0.08977(16) 0.17600(6) 0.70340(16) 0.0266(3) Uani 1 1 d .
P2 P 0.18477(17) 0.33840(6) 0.60394(17) 0.0286(3) Uani 1 1 d .
O1 O 0.3048(6) 0.2787(2) 0.3217(6) 0.0456(10) Uani 1 1 d .
C1 C 0.1694(8) 0.1289(3) 0.3699(7) 0.0399(12) Uani 1 1 d .
H1A H 0.1113 0.0896 0.4331 0.060 Uiso 1 1 calc R
H1B H 0.2943 0.1220 0.3762 0.060 Uiso 1 1 calc R
H1C H 0.0911 0.1265 0.2409 0.060 Uiso 1 1 calc R
C2 C 0.0194(7) 0.2464(3) 0.8346(7) 0.0331(11) Uani 1 1 d .
H2A H -0.1174 0.2433 0.7821 0.040 Uiso 1 1 calc R
H2B H 0.0469 0.2342 0.9648 0.040 Uiso 1 1 calc R
C3 C 0.1275(7) 0.3280(3) 0.8251(7) 0.0313(11) Uani 1 1 d .
H3A H 0.2452 0.3400 0.9305 0.038 Uiso 1 1 calc R
H3B H 0.0493 0.3635 0.8342 0.038 Uiso 1 1 calc R
C4 C -0.0042(7) 0.3825(3) 0.4483(8) 0.0371(12) Uani 1 1 d .
H4 H -0.0148 0.4265 0.5182 0.045 Uiso 1 1 calc R
C5 C -0.1967(8) 0.3259(3) 0.3908(9) 0.0493(15) Uani 1 1 d .
H5A H -0.2272 0.3093 0.5012 0.074 Uiso 1 1 calc R
H5B H -0.1894 0.2830 0.3199 0.074 Uiso 1 1 calc R
H5C H -0.2946 0.3499 0.3152 0.074 Uiso 1 1 calc R
C6 C 0.0476(10) 0.4100(4) 0.2751(8) 0.0541(16) Uani 1 1 d .
H6A H 0.1690 0.4455 0.3136 0.081 Uiso 1 1 calc R
H6B H -0.0492 0.4345 0.1992 0.081 Uiso 1 1 calc R
H6C H 0.0556 0.3674 0.2035 0.081 Uiso 1 1 calc R
C7 C 0.4038(7) 0.4134(3) 0.6567(7) 0.0366(12) Uani 1 1 d .
H7 H 0.4301 0.4228 0.5379 0.044 Uiso 1 1 calc R
C8 C 0.3831(8) 0.4891(3) 0.7326(9) 0.0467(14) Uani 1 1 d .
H8A H 0.2765 0.5051 0.6455 0.070 Uiso 1 1 calc R
H8B H 0.4982 0.5269 0.7481 0.070 Uiso 1 1 calc R
H8C H 0.3617 0.4827 0.8516 0.070 Uiso 1 1 calc R
C9 C 0.5762(7) 0.3869(3) 0.7889(8) 0.0452(14) Uani 1 1 d .
H9A H 0.5877 0.3401 0.7368 0.068 Uiso 1 1 calc R
H9B H 0.5582 0.3790 0.9091 0.068 Uiso 1 1 calc R
H9C H 0.6907 0.4249 0.8038 0.068 Uiso 1 1 calc R
C10 C -0.1220(7) 0.0963(3) 0.6375(7) 0.0350(12) Uani 1 1 d .
H10 H -0.0836 0.0538 0.5890 0.042 Uiso 1 1 calc R
C11 C -0.2842(8) 0.1159(3) 0.4772(9) 0.0504(15) Uani 1 1 d .
H11A H -0.2369 0.1335 0.3765 0.076 Uiso 1 1 calc R
H11B H -0.3327 0.1551 0.5212 0.076 Uiso 1 1 calc R
H11C H -0.3853 0.0715 0.4328 0.076 Uiso 1 1 calc R
C12 C -0.1894(8) 0.0683(3) 0.8017(9) 0.0479(14) Uani 1 1 d .
H12A H -0.0840 0.0565 0.9000 0.072 Uiso 1 1 calc R
H12B H -0.2897 0.0234 0.7604 0.072 Uiso 1 1 calc R
H12C H -0.2370 0.1071 0.8483 0.072 Uiso 1 1 calc R
C13 C 0.2706(7) 0.1380(3) 0.8897(7) 0.0317(11) Uani 1 1 d .
H13 H 0.2223 0.1287 0.9964 0.038 Uiso 1 1 calc R
C14 C 0.3046(8) 0.0627(3) 0.8266(8) 0.0407(12) Uani 1 1 d .
H14A H 0.1852 0.0261 0.7851 0.061 Uiso 1 1 calc R
H14B H 0.3928 0.0443 0.9299 0.061 Uiso 1 1 calc R
H14C H 0.3571 0.0706 0.7252 0.061 Uiso 1 1 calc R
C15 C 0.4590(7) 0.1968(3) 0.9573(7) 0.0410(13) Uani 1 1 d .
H15A H 0.4359 0.2437 0.9964 0.061 Uiso 1 1 calc R
H15B H 0.5127 0.2051 0.8569 0.061 Uiso 1 1 calc R
H15C H 0.5469 0.1786 1.0612 0.061 Uiso 1 1 calc R
H1O H 0.346(12) 0.256(5) 0.282(12) 0.09(3) Uiso 1 1 d .

loop_
_atom_site_aniso_label
_atom_site_aniso_U_11
_atom_site_aniso_U_22
_atom_site_aniso_U_33
_atom_site_aniso_U_23
_atom_site_aniso_U_13
_atom_site_aniso_U_12
Ni1 0.0284(5) 0.0290(5) 0.0253(5) 0.0016(3) 0.0090(3) 0.0065(3)
P1 0.0241(6) 0.0280(6) 0.0281(6) 0.0020(5) 0.0088(5) 0.0061(5)
P2 0.0294(7) 0.0274(6) 0.0276(6) 0.0012(5) 0.0076(5) 0.0053(5)
O1 0.052(3) 0.047(2) 0.047(2) 0.0072(18) 0.030(2) 0.008(2)
C1 0.051(3) 0.038(3) 0.032(3) -0.004(2) 0.015(2) 0.009(2)
C2 0.039(3) 0.035(3) 0.032(3) 0.001(2) 0.018(2) 0.011(2)
C3 0.033(3) 0.028(2) 0.036(3) 0.000(2) 0.015(2) 0.006(2)
C4 0.038(3) 0.031(3) 0.042(3) 0.004(2) 0.008(2) 0.014(2)
C5 0.038(3) 0.039(3) 0.058(4) 0.004(3) -0.005(3) 0.010(2)
C6 0.060(4) 0.058(4) 0.042(3) 0.018(3) 0.005(3) 0.024(3)
C7 0.039(3) 0.032(3) 0.039(3) 0.007(2) 0.016(2) 0.005(2)
C8 0.045(3) 0.028(3) 0.058(4) -0.002(2) 0.008(3) 0.002(2)
C9 0.029(3) 0.042(3) 0.057(4) 0.007(3) 0.005(3) 0.004(2)
C10 0.027(3) 0.026(2) 0.049(3) 0.000(2) 0.012(2) 0.001(2)
C11 0.034(3) 0.042(3) 0.063(4) 0.004(3) 0.001(3) 0.005(2)
C12 0.039(3) 0.047(3) 0.062(4) 0.002(3) 0.025(3) 0.004(3)
C13 0.032(3) 0.035(3) 0.031(3) 0.006(2) 0.012(2) 0.010(2)
C14 0.039(3) 0.037(3) 0.049(3) 0.011(2) 0.014(3) 0.014(2)
C15 0.036(3) 0.046(3) 0.035(3) 0.006(2) 0.001(2) 0.013(2)

loop_
_atom_type_symbol
_atom_type_description
_atom_type_scat_dispersion_real
_atom_type_scat_dispersion_imag
_atom_type_scat_source
Ni Ni -3.0029 0.5091 'International Tables Vol C Tables 4.2.6.8 and 6.1.1.4'
P P 0.2955 0.4335 'International Tables Vol C Tables 4.2.6.8 and 6.1.1.4'
O O 0.0492 0.0322 'International Tables Vol C Tables 4.2.6.8 and 6.1.1.4'
C C 0.0181 0.0091 'International Tables Vol C Tables 4.2.6.8 and 6.1.1.4'
H H 0.0000 0.0000 'International Tables Vol C Tables 4.2.6.8 and 6.1.1.4'

loop_
_geom_angle_atom_site_label_1
_geom_angle_atom_site_label_2
_geom_angle_atom_site_label_3
_geom_angle
O1 Ni1 C1 91.5(2)
O1 Ni1 P1 174.64(14)
C1 Ni1 P1 91.20(16)
O1 Ni1 P2 88.60(14)
C1 Ni1 P2 173.22(17)
P1 Ni1 P2 89.22(6)
C10 P1 C13 103.3(2)
C10 P1 C2 103.4(2)
C13 P1 C2 103.8(2)
C10 P1 Ni1 119.58(18)
C13 P1 Ni1 114.48(17)
C2 P1 Ni1 110.61(16)
C7 P2 C3 105.9(2)
C7 P2 C4 104.0(2)
C3 P2 C4 105.0(2)
C7 P2 Ni1 117.34(17)
C3 P2 Ni1 110.03(15)
C4 P2 Ni1 113.58(17)
C3 C2 P1 111.4(3)
C2 C3 P2 111.0(3)
C5 C4 C6 110.5(5)
C5 C4 P2 110.0(3)
C6 C4 P2 110.8(4)
C8 C7 C9 111.2(4)
C8 C7 P2 113.4(4)
C9 C7 P2 111.1(3)
C12 C10 C11 111.7(5)
C12 C10 P1 114.0(4)
C11 C10 P1 110.8(4)
C15 C13 C14 110.2(4)
C15 C13 P1 110.2(3)
C14 C13 P1 113.0(3)

loop_
_geom_bond_atom_site_label_1
_geom_bond_atom_site_label_2
_geom_bond_distance
Ni1 O1 1.877(4)
Ni1 C1 1.958(5)
Ni1 P1 2.1200(17)
Ni1 P2 2.1769(15)
P1 C10 1.847(5)
P1 C13 1.864(5)
P1 C2 1.860(4)
P2 C7 1.838(5)
P2 C3 1.843(5)
P2 C4 1.857(5)
C2 C3 1.541(6)
C4 C5 1.525(7)
C4 C6 1.526(8)
C7 C8 1.533(7)
C7 C9 1.532(7)
C10 C12 1.524(8)
C10 C11 1.524(7)
C13 C15 1.524(7)
C13 C14 1.532(7)
